data_1501656
loop_
_publ_author_name
'Li, Bing'
'Wei, Qing'
'Yang, Qi'
'Chen, Sanping'
'Gao, Shengli'

_publ_section_title
;
 Synthesis, Structure, and Thermophysical Properties of an Energetic
 Complex
 Co(3-(2-pyridyl)-5-(3&#x2032;-pyridyl)-1H-1,2,4-triazole)3&#x00B7;H2O
;
_journal_issue 7
_journal_name_full 'Journal of Chemical &amp; Engineering Data'
_journal_page_first 3043
_journal_paper_doi 10.1021/je2000364
_journal_volume 56
_journal_year 2011
_chemical_formula_sum 'C36 H26 Co N15 O'
_chemical_formula_weight 743.65
_chemical_name_systematic
; 
 ? 
;
_space_group_IT_number 2
_symmetry_cell_setting triclinic
_symmetry_space_group_name_Hall '-P 1'
_symmetry_space_group_name_H-M 'P -1'
_atom_sites_solution_hydrogens geom
_atom_sites_solution_primary direct
_atom_sites_solution_secondary difmap
_audit_creation_method SHELXL-97
_cell_angle_alpha 89.022(3)
_cell_angle_beta 71.794(2)
_cell_angle_gamma 66.990(2)
_cell_formula_units_Z 2
_cell_length_a 10.3230(18)
_cell_length_b 11.261(2)
_cell_length_c 16.139(3)
_cell_measurement_reflns_used 938
_cell_measurement_temperature 296(2)
_cell_measurement_theta_max 18.8547
_cell_measurement_theta_min 2.2725
_cell_volume 1628.5(5)
_computing_cell_refinement APEX2
_computing_data_collection 'APEX2 (Bruker, 2004)'
_computing_data_reduction APEX2
_computing_molecular_graphics APEX2
_computing_publication_material APEX2
_computing_structure_refinement 'SHELXL-97 (Sheldrick, 1997)'
_computing_structure_solution 'SHELXS-97 (Sheldrick, 1990)'
_diffrn_ambient_temperature 296(2)
_diffrn_measured_fraction_theta_full 0.982
_diffrn_measured_fraction_theta_max 0.982
_diffrn_measurement_device_type 'Bruker APEX SMART II'
_diffrn_measurement_method \w
_diffrn_radiation_monochromator graphite
_diffrn_radiation_source 'fine-focus sealed tube'
_diffrn_radiation_type MoK\a
_diffrn_radiation_wavelength 0.71073
_diffrn_reflns_av_R_equivalents 0.0401
_diffrn_reflns_av_sigmaI/netI 0.1054
_diffrn_reflns_limit_h_max 12
_diffrn_reflns_limit_h_min -12
_diffrn_reflns_limit_k_max 13
_diffrn_reflns_limit_k_min -13
_diffrn_reflns_limit_l_max 12
_diffrn_reflns_limit_l_min -19
_diffrn_reflns_number 8235
_diffrn_reflns_theta_full 25.10
_diffrn_reflns_theta_max 25.10
_diffrn_reflns_theta_min 1.98
_diffrn_standards_interval_time 0
_diffrn_standards_number 0
_exptl_absorpt_coefficient_mu 0.585
_exptl_absorpt_correction_T_max 0.9019
_exptl_absorpt_correction_T_min 0.8820
_exptl_absorpt_correction_type multi-scan
_exptl_absorpt_process_details SADABS
_exptl_crystal_colour red
_exptl_crystal_density_diffrn 1.517
_exptl_crystal_density_method 'not measured'
_exptl_crystal_description Prism
_exptl_crystal_F_000 764
_exptl_crystal_size_max 0.22
_exptl_crystal_size_mid 0.19
_exptl_crystal_size_min 0.18
_refine_diff_density_max 0.306
_refine_diff_density_min -0.370
_refine_diff_density_rms 0.081
_refine_ls_extinction_method none
_refine_ls_goodness_of_fit_ref 0.956
_refine_ls_hydrogen_treatment mixed
_refine_ls_matrix_type full
_refine_ls_number_parameters 482
_refine_ls_number_reflns 5709
_refine_ls_number_restraints 1
_refine_ls_restrained_S_all 0.955
_refine_ls_R_factor_all 0.1315
_refine_ls_R_factor_gt 0.0633
_refine_ls_shift/su_max 0.007
_refine_ls_shift/su_mean 0.001
_refine_ls_structure_factor_coef Fsqd
_refine_ls_weighting_details 'calc w=1/[\s^2^(Fo^2^)+(0.0941P)^2^+0.0000P] where P=(Fo^2^+2Fc^2^)/3'
_refine_ls_weighting_scheme calc
_refine_ls_wR_factor_gt 0.1541
_refine_ls_wR_factor_ref 0.1971
_reflns_number_gt 2989
_reflns_number_total 5709
_reflns_threshold_expression >2sigma(I)
_cod_data_source_file je2000364_si_001.cif
_cod_data_source_block xb3707_0m
_cod_depositor_comments
;
The following automatic conversions were performed:

'_symmetry_cell_setting' value 'Triclinic' changed to 'triclinic'
according to /home/saulius/struct/CIF-dictionaries/cif_core.dic
dictionary named 'cif_core.dic' version 2.4.1 from 2010-06-29.

Automatic conversion script
Id: cif_fix_values 1715 2011-07-08 13:25:40Z adriana 
;
_cod_original_sg_symbol_H-M P-1
_cod_database_code 1501656

loop_
_symmetry_equiv_pos_as_xyz
'x, y, z'
'-x, -y, -z'

loop_
_atom_site_label
_atom_site_type_symbol
_atom_site_fract_x
_atom_site_fract_y
_atom_site_fract_z
_atom_site_U_iso_or_equiv
_atom_site_adp_type
_atom_site_occupancy
_atom_site_symmetry_multiplicity
_atom_site_calc_flag
_atom_site_refinement_flags
O1 O 0.5173(8) 0.9657(8) 0.0893(6) 0.225(4) Uani 1 1 d .
H1A H 0.5096 1.0431 0.0960 0.337 Uiso 1 1 d R
H1B H 0.6100 0.9173 0.0651 0.337 Uiso 1 1 d R
Co2 Co 0.35393(8) 0.43668(7) 0.26192(5) 0.0481(3) Uani 1 1 d .
N12 N 0.2327(5) 0.3450(4) 0.2786(3) 0.0445(11) Uani 1 1 d .
N2 N 0.4278(5) 0.3688(4) 0.3546(3) 0.0457(11) Uani 1 1 d .
N7 N 0.2973(5) 0.4984(4) 0.1637(3) 0.0495(12) Uani 1 1 d .
N1 N 0.4786(5) 0.5342(4) 0.2562(3) 0.0536(12) Uani 1 1 d .
N6 N 0.5221(5) 0.3039(4) 0.1720(3) 0.0479(11) Uani 1 1 d .
N13 N 0.2478(5) 0.2274(4) 0.2451(3) 0.0463(11) Uani 1 1 d .
N11 N 0.1756(5) 0.5667(4) 0.3459(3) 0.0479(11) Uani 1 1 d .
N3 N 0.4113(5) 0.2804(4) 0.4114(3) 0.0494(11) Uani 1 1 d .
N14 N 0.0099(5) 0.3388(4) 0.3388(3) 0.0497(11) Uani 1 1 d .
C31 C 0.1110(6) 0.2295(5) 0.2838(3) 0.0458(13) Uani 1 1 d .
N8 N 0.1706(5) 0.5874(4) 0.1524(3) 0.0550(12) Uani 1 1 d .
C32 C 0.0752(6) 0.1195(5) 0.2698(3) 0.0484(14) Uani 1 1 d .
C6 C 0.1941(7) 0.5628(5) 0.0655(4) 0.0541(15) Uani 1 1 d .
C29 C 0.0580(6) 0.5338(5) 0.3738(3) 0.0486(14) Uani 1 1 d .
N9 N 0.3261(6) 0.4630(4) 0.0220(3) 0.0598(13) Uani 1 1 d .
C30 C 0.0923(6) 0.4067(5) 0.3325(3) 0.0465(13) Uani 1 1 d .
N4 N 0.5853(5) 0.3474(5) 0.4266(3) 0.0582(13) Uani 1 1 d .
C18 C 0.5305(6) 0.4066(5) 0.3649(4) 0.0510(14) Uani 1 1 d .
C19 C 0.5079(6) 0.2727(5) 0.4532(4) 0.0524(15) Uani 1 1 d .
C7 C 0.3837(6) 0.4263(5) 0.0856(4) 0.0546(15) Uani 1 1 d .
C17 C 0.5608(6) 0.4995(5) 0.3099(4) 0.0518(14) Uani 1 1 d .
C36 C 0.1790(7) 0.0070(6) 0.2146(4) 0.0627(16) Uani 1 1 d .
H36 H 0.2730 0.0040 0.1836 0.075 Uiso 1 1 calc R
C35 C 0.0121(11) -0.0883(8) 0.2486(5) 0.086(2) Uani 1 1 d .
H35 H -0.0097 -0.1595 0.2418 0.104 Uiso 1 1 calc R
C20 C 0.5303(7) 0.1848(6) 0.5206(4) 0.0564(15) Uani 1 1 d .
C8 C 0.5169(6) 0.3169(5) 0.0895(4) 0.0539(15) Uani 1 1 d .
C25 C 0.1610(7) 0.6811(5) 0.3807(4) 0.0606(16) Uani 1 1 d .
H25 H 0.2398 0.7065 0.3605 0.073 Uiso 1 1 calc R
N15 N 0.1514(8) -0.0977(5) 0.2034(4) 0.0849(18) Uani 1 1 d .
C16 C 0.6613(7) 0.5513(6) 0.3090(4) 0.0724(19) Uani 1 1 d .
H16 H 0.7202 0.5242 0.3448 0.087 Uiso 1 1 calc R
C4 C 0.0835(7) 0.6327(5) 0.0252(4) 0.0571(15) Uani 1 1 d .
C28 C -0.0736(6) 0.6101(6) 0.4388(4) 0.0571(15) Uani 1 1 d .
H28 H -0.1526 0.5845 0.4573 0.069 Uiso 1 1 calc R
C5 C -0.0522(7) 0.7312(6) 0.0706(4) 0.0688(18) Uani 1 1 d .
H5 H -0.0699 0.7558 0.1292 0.083 Uiso 1 1 calc R
C12 C 0.6349(7) 0.2055(6) 0.1841(4) 0.0690(18) Uani 1 1 d .
H12 H 0.6368 0.1938 0.2410 0.083 Uiso 1 1 calc R
C23 C 0.5799(11) 0.0273(7) 0.6469(5) 0.098(3) Uani 1 1 d U
H23 H 0.5975 -0.0261 0.6903 0.118 Uiso 1 1 calc R
N10 N -0.1609(6) 0.7945(5) 0.0370(4) 0.0839(17) Uani 1 1 d .
C27 C -0.0850(6) 0.7260(6) 0.4756(4) 0.0583(16) Uani 1 1 d .
H27 H -0.1713 0.7785 0.5203 0.070 Uiso 1 1 calc R
C10 C 0.7465(8) 0.1316(6) 0.0319(5) 0.088(2) Uani 1 1 d .
H10 H 0.8228 0.0734 -0.0150 0.105 Uiso 1 1 calc R
C33 C -0.0658(7) 0.1232(6) 0.3146(4) 0.0678(18) Uani 1 1 d .
H33 H -0.1383 0.1969 0.3522 0.081 Uiso 1 1 calc R
C9 C 0.6281(7) 0.2316(6) 0.0176(4) 0.0723(19) Uani 1 1 d .
H9 H 0.6230 0.2416 -0.0388 0.087 Uiso 1 1 calc R
C26 C 0.0314(7) 0.7616(6) 0.4457(4) 0.0617(16) Uani 1 1 d .
H26 H 0.0241 0.8400 0.4689 0.074 Uiso 1 1 calc R
C24 C 0.4321(8) 0.1348(6) 0.5648(4) 0.0713(19) Uani 1 1 d .
H24 H 0.3460 0.1559 0.5503 0.086 Uiso 1 1 calc R
C13 C 0.4895(7) 0.6256(6) 0.2033(4) 0.0684(18) Uani 1 1 d .
H13 H 0.4308 0.6510 0.1673 0.082 Uiso 1 1 calc R
C22 C 0.6835(9) 0.0719(8) 0.6056(5) 0.099(3) Uani 1 1 d U
H22 H 0.7702 0.0487 0.6198 0.119 Uiso 1 1 calc R
C14 C 0.5866(8) 0.6824(6) 0.2016(5) 0.078(2) Uani 1 1 d .
H14 H 0.5929 0.7461 0.1650 0.093 Uiso 1 1 calc R
C34 C -0.0982(8) 0.0185(7) 0.3036(5) 0.0752(19) Uani 1 1 d .
H34 H -0.1924 0.0204 0.3326 0.090 Uiso 1 1 calc R
C2 C -0.0024(9) 0.6627(8) -0.0968(5) 0.099(3) Uani 1 1 d .
H2 H 0.0134 0.6407 -0.1555 0.119 Uiso 1 1 calc R
C15 C 0.6737(8) 0.6446(7) 0.2539(5) 0.082(2) Uani 1 1 d .
H15 H 0.7408 0.6813 0.2525 0.099 Uiso 1 1 calc R
C21 C 0.6596(8) 0.1501(7) 0.5437(4) 0.083(2) Uani 1 1 d .
H21 H 0.7303 0.1823 0.5153 0.100 Uiso 1 1 calc R
C11 C 0.7509(8) 0.1188(6) 0.1142(5) 0.083(2) Uani 1 1 d .
H11 H 0.8310 0.0525 0.1243 0.099 Uiso 1 1 calc R
N5 N 0.4502(8) 0.0552(6) 0.6296(4) 0.102(2) Uani 1 1 d .
C1 C -0.1323(11) 0.7561(8) -0.0469(6) 0.090(2) Uani 1 1 d .
C3 C 0.1051(9) 0.6009(7) -0.0614(4) 0.095(3) Uani 1 1 d .
H3 H 0.1948 0.5360 -0.0959 0.114 Uiso 1 1 calc R
H1 H -0.225(6) 0.808(5) -0.065(4) 0.078(19) Uiso 1 1 d .

loop_
_atom_site_aniso_label
_atom_site_aniso_U_11
_atom_site_aniso_U_22
_atom_site_aniso_U_33
_atom_site_aniso_U_23
_atom_site_aniso_U_13
_atom_site_aniso_U_12
O1 0.153(7) 0.218(9) 0.265(10) 0.083(8) -0.044(7) -0.058(7)
Co2 0.0501(5) 0.0453(5) 0.0469(5) 0.0058(3) -0.0177(4) -0.0161(4)
N12 0.046(3) 0.045(3) 0.044(3) 0.007(2) -0.019(2) -0.018(2)
N2 0.047(3) 0.048(3) 0.044(3) 0.004(2) -0.015(2) -0.022(2)
N7 0.054(3) 0.042(3) 0.049(3) 0.007(2) -0.024(2) -0.011(2)
N1 0.055(3) 0.043(3) 0.054(3) 0.004(2) -0.008(2) -0.019(2)
N6 0.059(3) 0.041(3) 0.044(3) 0.011(2) -0.021(2) -0.018(2)
N13 0.048(3) 0.041(3) 0.046(3) 0.002(2) -0.018(2) -0.012(2)
N11 0.054(3) 0.044(3) 0.046(3) 0.005(2) -0.020(2) -0.017(2)
N3 0.052(3) 0.053(3) 0.047(3) 0.008(2) -0.023(2) -0.020(2)
N14 0.047(3) 0.050(3) 0.050(3) -0.001(2) -0.017(2) -0.016(2)
C31 0.050(4) 0.048(3) 0.044(3) 0.012(3) -0.025(3) -0.018(3)
N8 0.063(3) 0.043(3) 0.058(3) 0.008(2) -0.025(3) -0.017(2)
C32 0.051(4) 0.052(3) 0.048(3) 0.007(3) -0.025(3) -0.019(3)
C6 0.074(4) 0.049(3) 0.040(3) 0.008(3) -0.026(3) -0.020(3)
C29 0.046(3) 0.048(3) 0.047(3) 0.003(3) -0.018(3) -0.012(3)
N9 0.075(4) 0.054(3) 0.044(3) 0.007(2) -0.024(3) -0.016(3)
C30 0.047(3) 0.051(3) 0.042(3) 0.003(3) -0.020(3) -0.017(3)
N4 0.051(3) 0.065(3) 0.061(3) 0.002(3) -0.023(3) -0.023(3)
C18 0.044(3) 0.053(3) 0.051(4) 0.000(3) -0.012(3) -0.017(3)
C19 0.053(4) 0.051(3) 0.050(4) -0.003(3) -0.020(3) -0.015(3)
C7 0.060(4) 0.041(3) 0.050(4) 0.007(3) -0.008(3) -0.015(3)
C17 0.049(3) 0.054(3) 0.049(4) -0.004(3) -0.010(3) -0.022(3)
C36 0.058(4) 0.060(4) 0.062(4) -0.005(3) -0.019(3) -0.016(3)
C35 0.128(7) 0.087(6) 0.087(6) 0.026(5) -0.060(6) -0.067(6)
C20 0.059(4) 0.057(4) 0.048(4) 0.000(3) -0.024(3) -0.014(3)
C8 0.064(4) 0.042(3) 0.050(4) 0.010(3) -0.016(3) -0.018(3)
C25 0.061(4) 0.056(4) 0.063(4) -0.004(3) -0.014(3) -0.026(3)
N15 0.118(5) 0.062(4) 0.087(4) 0.002(3) -0.044(4) -0.040(4)
C16 0.067(4) 0.078(5) 0.074(5) -0.007(4) -0.010(4) -0.041(4)
C4 0.065(4) 0.048(3) 0.057(4) 0.011(3) -0.027(3) -0.017(3)
C28 0.050(4) 0.075(4) 0.051(4) 0.007(3) -0.021(3) -0.027(3)
C5 0.078(5) 0.070(4) 0.054(4) 0.007(3) -0.031(4) -0.018(4)
C12 0.070(4) 0.056(4) 0.066(4) 0.006(3) -0.027(4) -0.007(3)
C23 0.133(8) 0.068(5) 0.078(6) 0.011(4) -0.060(6) -0.006(5)
N10 0.077(4) 0.081(4) 0.087(5) 0.017(3) -0.037(4) -0.018(3)
C27 0.048(4) 0.062(4) 0.054(4) -0.007(3) -0.018(3) -0.010(3)
C10 0.084(5) 0.069(5) 0.066(5) -0.003(4) -0.012(4) 0.004(4)
C33 0.074(5) 0.059(4) 0.073(5) 0.001(3) -0.026(4) -0.028(3)
C9 0.082(5) 0.058(4) 0.051(4) 0.001(3) -0.010(4) -0.011(4)
C26 0.060(4) 0.055(4) 0.064(4) -0.005(3) -0.017(3) -0.019(3)
C24 0.082(5) 0.067(4) 0.071(5) 0.020(4) -0.043(4) -0.023(4)
C13 0.076(5) 0.052(4) 0.067(4) 0.012(3) -0.014(4) -0.024(4)
C22 0.081(6) 0.113(7) 0.082(6) 0.010(4) -0.059(5) 0.007(4)
C14 0.098(6) 0.065(4) 0.066(5) -0.003(4) -0.001(4) -0.049(4)
C34 0.079(5) 0.080(5) 0.088(5) 0.014(4) -0.031(4) -0.051(4)
C2 0.111(7) 0.105(6) 0.066(5) 0.002(5) -0.048(5) -0.013(5)
C15 0.085(5) 0.084(5) 0.076(5) -0.016(4) 0.007(4) -0.059(5)
C21 0.077(5) 0.102(6) 0.074(5) 0.012(4) -0.041(4) -0.027(4)
C11 0.082(5) 0.064(4) 0.071(5) -0.007(4) -0.032(4) 0.007(4)
N5 0.143(6) 0.078(4) 0.085(5) 0.010(3) -0.058(4) -0.030(4)
C1 0.108(7) 0.093(6) 0.088(6) 0.022(5) -0.061(6) -0.037(5)
C3 0.109(6) 0.091(5) 0.054(4) -0.007(4) -0.036(4) -0.002(5)

loop_
_atom_type_symbol
_atom_type_description
_atom_type_scat_dispersion_real
_atom_type_scat_dispersion_imag
_atom_type_scat_source
C C 0.0033 0.0016 'International Tables Vol C Tables 4.2.6.8 and 6.1.1.4'
H H 0.0000 0.0000 'International Tables Vol C Tables 4.2.6.8 and 6.1.1.4'
Co Co 0.3494 0.9721 'International Tables Vol C Tables 4.2.6.8 and 6.1.1.4'
N N 0.0061 0.0033 'International Tables Vol C Tables 4.2.6.8 and 6.1.1.4'
O O 0.0106 0.0060 'International Tables Vol C Tables 4.2.6.8 and 6.1.1.4'

loop_
_geom_angle_atom_site_label_1
_geom_angle_atom_site_label_2
_geom_angle_atom_site_label_3
_geom_angle
N12 Co2 N7 88.63(18)
N12 Co2 N2 93.98(18)
N7 Co2 N2 175.24(19)
N12 Co2 N11 82.37(19)
N7 Co2 N11 93.88(18)
N2 Co2 N11 90.41(17)
N12 Co2 N6 94.01(18)
N7 Co2 N6 82.41(18)
N2 Co2 N6 93.43(17)
N11 Co2 N6 174.91(18)
N12 Co2 N1 174.65(19)
N7 Co2 N1 96.08(19)
N2 Co2 N1 81.49(19)
N11 Co2 N1 94.77(18)
N6 Co2 N1 89.12(18)
C30 N12 N13 107.9(4)
C30 N12 Co2 116.2(4)
N13 N12 Co2 135.8(4)
C18 N2 N3 109.0(4)
C18 N2 Co2 115.2(4)
N3 N2 Co2 135.6(3)
C7 N7 N8 107.1(4)
C7 N7 Co2 116.5(4)
N8 N7 Co2 134.8(4)
C13 N1 C17 119.7(5)
C13 N1 Co2 126.0(4)
C17 N1 Co2 114.3(4)
C12 N6 C8 118.6(5)
C12 N6 Co2 127.2(4)
C8 N6 Co2 114.2(3)
C31 N13 N12 102.4(4)
C25 N11 C29 118.2(5)
C25 N11 Co2 126.8(4)
C29 N11 Co2 115.0(3)
C19 N3 N2 102.2(4)
C30 N14 C31 100.8(4)
N13 C31 N14 115.5(5)
N13 C31 C32 122.1(5)
N14 C31 C32 122.4(5)
C6 N8 N7 103.5(4)
C36 C32 C33 117.4(5)
C36 C32 C31 122.5(5)
C33 C32 C31 120.2(5)
N9 C6 N8 114.0(5)
N9 C6 C4 123.6(5)
N8 C6 C4 122.3(5)
N11 C29 C28 122.6(5)
N11 C29 C30 111.7(5)
C28 C29 C30 125.5(6)
C7 N9 C6 101.7(4)
N14 C30 N12 113.4(5)
N14 C30 C29 131.9(5)
N12 C30 C29 114.7(5)
C18 N4 C19 101.7(4)
N4 C18 N2 111.7(5)
N4 C18 C17 132.3(5)
N2 C18 C17 115.9(5)
N3 C19 N4 115.4(5)
N3 C19 C20 121.4(6)
N4 C19 C20 123.1(5)
N9 C7 N7 113.6(5)
N9 C7 C8 132.7(5)
N7 C7 C8 113.5(5)
N1 C17 C16 121.4(6)
N1 C17 C18 112.7(5)
C16 C17 C18 125.9(6)
N15 C36 C32 123.8(6)
N15 C35 C34 124.4(7)
C24 C20 C21 116.0(6)
C24 C20 C19 124.5(5)
C21 C20 C19 119.5(6)
N6 C8 C9 121.8(5)
N6 C8 C7 113.1(5)
C9 C8 C7 125.1(5)
N11 C25 C26 121.7(6)
C36 N15 C35 116.2(6)
C17 C16 C15 118.9(7)
C3 C4 C5 115.3(6)
C3 C4 C6 121.5(6)
C5 C4 C6 123.2(5)
C29 C28 C27 118.3(6)
N10 C5 C4 125.2(6)
N6 C12 C11 121.9(6)
C22 C23 N5 124.5(8)
C1 N10 C5 115.8(6)
C26 C27 C28 119.3(6)
C11 C10 C9 119.7(6)
C34 C33 C32 120.3(6)
C10 C9 C8 118.3(6)
C27 C26 C25 119.9(5)
C20 C24 N5 124.9(6)
N1 C13 C14 120.8(6)
C21 C22 C23 118.8(7)
C15 C14 C13 119.6(7)
C35 C34 C33 117.9(7)
C1 C2 C3 119.7(7)
C14 C15 C16 119.5(7)
C22 C21 C20 121.5(8)
C10 C11 C12 119.6(6)
C23 N5 C24 114.3(7)
N10 C1 C2 123.2(7)
C2 C3 C4 120.8(7)

loop_
_geom_bond_atom_site_label_1
_geom_bond_atom_site_label_2
_geom_bond_distance
Co2 N12 1.869(4)
Co2 N7 1.888(4)
Co2 N2 1.903(4)
Co2 N11 1.941(4)
Co2 N6 1.956(4)
Co2 N1 1.974(5)
N12 C30 1.336(6)
N12 N13 1.372(5)
N2 C18 1.340(6)
N2 N3 1.365(6)
N7 C7 1.345(6)
N7 N8 1.367(5)
N1 C13 1.343(7)
N1 C17 1.347(7)
N6 C12 1.322(6)
N6 C8 1.353(6)
N13 C31 1.344(6)
N11 C25 1.348(6)
N11 C29 1.348(7)
N3 C19 1.345(6)
N14 C30 1.330(6)
N14 C31 1.359(6)
C31 C32 1.464(7)
N8 C6 1.360(6)
C32 C36 1.387(7)
C32 C33 1.393(8)
C6 N9 1.358(6)
C6 C4 1.446(7)
C29 C28 1.383(7)
C29 C30 1.452(7)
N9 C7 1.324(7)
N4 C18 1.338(6)
N4 C19 1.352(7)
C18 C17 1.425(8)
C19 C20 1.469(8)
C7 C8 1.462(7)
C17 C16 1.371(8)
C36 N15 1.344(7)
C35 N15 1.356(9)
C35 C34 1.366(9)
C20 C24 1.355(8)
C20 C21 1.404(8)
C8 C9 1.389(7)
C25 C26 1.386(7)
C16 C15 1.383(9)
C4 C3 1.375(8)
C4 C5 1.379(7)
C28 C27 1.390(7)
C5 N10 1.343(7)
C12 C11 1.392(8)
C23 C22 1.342(11)
C23 N5 1.368(9)
N10 C1 1.333(8)
C27 C26 1.359(8)
C10 C11 1.347(8)
C10 C9 1.380(8)
C33 C34 1.374(8)
C24 N5 1.375(8)
C13 C14 1.377(8)
C22 C21 1.338(9)
C14 C15 1.365(9)
C2 C1 1.343(10)
C2 C3 1.350(9)
